data_1571499
loop_
_publ_author_name
'Bader, Mamoun M.'
'Fiester, Cameron'
'Pham, Phuong-Truc T.'
'Bradely, Amy'
'Nazzal, Amjad'

_publ_section_title
;
 13-Nitrobenzo[a][1,4]benzothiazino[3,2-c]phenoxazine
;
_journal_coeditor_code NX4001
_journal_issue 4
_journal_name_full IUCrData
_journal_paper_doi 10.1107/S2414314624002992
_journal_volume 9
_journal_year 2024
_chemical_absolute_configuration rmad
_chemical_formula_iupac 'C22 H11 N3 O3 S'
_chemical_formula_moiety 'C22 H11 N3 O3 S'
_chemical_formula_sum 'C22 H11 N3 O3 S'
_chemical_formula_weight 397.40
_chemical_name_common 23007z
_chemical_name_systematic
;
13-Nitrobenzo[<i>a</i>][1,4]benzothiazino[3,2-<i>c</i>]phenoxazine
;
_space_group_crystal_system orthorhombic
_space_group_IT_number 43
_space_group_name_Hall 'F 2 -2d'
_space_group_name_H-M_alt 'F d d 2'
_atom_sites_solution_hydrogens geom
_audit_creation_method SHELXL-2018/3
_cell_angle_alpha 90
_cell_angle_beta 90
_cell_angle_gamma 90
_cell_formula_units_Z 16
_cell_length_a 6.7497(9)
_cell_length_b 52.478(7)
_cell_length_c 18.832(3)
_cell_measurement_reflns_used 2857
_cell_measurement_temperature 130(2)
_cell_measurement_theta_max 30.01
_cell_measurement_theta_min 2.30
_cell_volume 6670.5(16)
_computing_cell_refinement
;
SAINT (Bruker, 2014)
;
_computing_data_collection
;
APEX4 (Bruker, 2014)
;
_computing_data_reduction
;
SAINT (Bruker, 2014)
;
_computing_molecular_graphics
;
SHELXTL (Sheldrick, 2008)
;
_computing_publication_material
;
SHELXTL (Sheldrick, 2008)
;
_computing_structure_refinement
;
<i>SHELXL2018/3</i> (Sheldrick, 2015b)
;
_computing_structure_solution
;
<i>SHELXT2018/2</i> (Sheldrick, 2015a)
;
_diffrn_ambient_temperature 130(2)
_diffrn_measured_fraction_theta_full 0.999
_diffrn_measured_fraction_theta_max 1.000
_diffrn_measurement_device_type 'Bruker PHOTON-III CPAD'
_diffrn_measurement_method '\f and \w scans'
_diffrn_radiation_type MoK\a
_diffrn_radiation_wavelength 0.71073
_diffrn_reflns_av_R_equivalents 0.0337
_diffrn_reflns_av_unetI/netI 0.0295
_diffrn_reflns_limit_h_max 9
_diffrn_reflns_limit_h_min -6
_diffrn_reflns_limit_k_max 73
_diffrn_reflns_limit_k_min -74
_diffrn_reflns_limit_l_max 26
_diffrn_reflns_limit_l_min -26
_diffrn_reflns_number 22321
_diffrn_reflns_theta_full 25.242
_diffrn_reflns_theta_max 30.491
_diffrn_reflns_theta_min 2.298
_diffrn_source micro-focus
_exptl_absorpt_coefficient_mu 0.227
_exptl_absorpt_correction_T_max 0.7461
_exptl_absorpt_correction_T_min 0.6809
_exptl_absorpt_correction_type multi-scan
_exptl_absorpt_process_details
;
(SADABS; Krause <i>et al.</i>,  2015)
;
_exptl_crystal_colour brown
_exptl_crystal_density_diffrn 1.583
_exptl_crystal_description needle
_exptl_crystal_F_000 3264
_exptl_crystal_size_max 0.200
_exptl_crystal_size_mid 0.130
_exptl_crystal_size_min 0.050
_refine_diff_density_max 0.358
_refine_diff_density_min -0.227
_refine_ls_abs_structure_details
;
Flack <i>x</i> determined using 2109 quotients
[(<i>I</i>^+^)-(<i>I</i>^-^)]/[(<i>I</i>^+^)+(<i>I</i>^-^)]
(Parsons <i>et al.</i>,  2013)
;
_refine_ls_abs_structure_Flack 0.01(3)
_refine_ls_extinction_method none
_refine_ls_goodness_of_fit_ref 1.029
_refine_ls_hydrogen_treatment constr
_refine_ls_matrix_type full
_refine_ls_number_parameters 262
_refine_ls_number_reflns 5093
_refine_ls_number_restraints 1
_refine_ls_restrained_S_all 1.029
_refine_ls_R_factor_all 0.0366
_refine_ls_R_factor_gt 0.0327
_refine_ls_shift/su_max 0.003
_refine_ls_shift/su_mean 0.000
_refine_ls_structure_factor_coef Fsqd
_refine_ls_weighting_details 'w=1/[\s^2^(Fo^2^)+(0.0596P)^2^] where P=(Fo^2^+2Fc^2^)/3'
_refine_ls_weighting_scheme calc
_refine_ls_wR_factor_gt 0.0841
_refine_ls_wR_factor_ref 0.0870
_reflns_number_gt 4718
_reflns_number_total 5093
_reflns_threshold_expression 'I > 2\s(I)'
_cod_data_source_file nx4001.cif
_cod_data_source_block I
_cod_database_code 1571499
_shelx_space_group_comment
;
The symmetry employed for this shelxl refinement is uniquely defined
by the following loop, which should always be used as a source of
symmetry information in preference to the above space-group names.
They are only intended as comments.
;
_shelx_estimated_absorpt_t_min 0.956
_shelx_estimated_absorpt_t_max 0.989

loop_
_space_group_symop_operation_xyz
'x, y, z'
'-x, -y, z'
'x+1/4, -y+1/4, z+1/4'
'-x+1/4, y+1/4, z+1/4'
'x, y+1/2, z+1/2'
'-x, -y+1/2, z+1/2'
'x+1/4, -y+3/4, z+3/4'
'-x+1/4, y+3/4, z+3/4'
'x+1/2, y, z+1/2'
'-x+1/2, -y, z+1/2'
'x+3/4, -y+1/4, z+3/4'
'-x+3/4, y+1/4, z+3/4'
'x+1/2, y+1/2, z'
'-x+1/2, -y+1/2, z'
'x+3/4, -y+3/4, z+1/4'
'-x+3/4, y+3/4, z+1/4'

loop_
_atom_site_type_symbol
_atom_site_label
_atom_site_fract_x
_atom_site_fract_y
_atom_site_fract_z
_atom_site_U_iso_or_equiv
_atom_site_adp_type
_atom_site_calc_flag
_atom_site_occupancy
_atom_site_disorder_assembly
_atom_site_disorder_group
S S1 0.51936(8) 0.77762(2) 0.36455(3) 0.02344(12) Uani d 1 . .
O O1 0.4662(2) 0.73153(2) 0.43558(7) 0.0198(3) Uani d 1 . .
O O2 0.3593(2) 0.64760(3) 0.32680(8) 0.0293(3) Uani d 1 . .
O O3 0.4057(3) 0.62015(3) 0.41134(8) 0.0338(4) Uani d 1 . .
N N1 0.5694(3) 0.82016(3) 0.48286(9) 0.0227(3) Uani d 1 . .
N N2 0.4745(3) 0.72228(3) 0.58474(9) 0.0209(3) Uani d 1 . .
N N3 0.3919(3) 0.64213(3) 0.38935(9) 0.0225(3) Uani d 1 . .
C C1 0.5695(3) 0.81010(4) 0.35380(11) 0.0223(4) Uani d 1 . .
C C2 0.5942(3) 0.81878(4) 0.28432(12) 0.0273(4) Uani d 1 . .
H H2 0.581985 0.807310 0.245538 0.033 Uiso calc 1 . .
C C3 0.6371(3) 0.84436(4) 0.27226(13) 0.0312(4) Uani d 1 . .
H H3 0.655028 0.850328 0.225073 0.037 Uiso calc 1 . .
C C4 0.6537(3) 0.86123(4) 0.32886(13) 0.0306(5) Uani d 1 . .
H H4 0.683467 0.878653 0.320257 0.037 Uiso calc 1 . .
C C5 0.6269(3) 0.85268(4) 0.39781(13) 0.0271(4) Uani d 1 . .
H H5 0.637067 0.864410 0.436066 0.033 Uiso calc 1 . .
C C6 0.5849(3) 0.82691(4) 0.41212(11) 0.0227(4) Uani d 1 . .
C C7 0.5201(3) 0.77476(3) 0.45674(10) 0.0189(3) Uani d 1 . .
C C8 0.4934(3) 0.75094(3) 0.48421(10) 0.0180(3) Uani d 1 . .
C C9 0.4496(3) 0.70709(3) 0.46210(9) 0.0177(3) Uani d 1 . .
C C10 0.4258(3) 0.68769(3) 0.41332(9) 0.0181(3) Uani d 1 . .
H H10 0.416843 0.691018 0.363837 0.022 Uiso calc 1 . .
C C11 0.4155(3) 0.66298(3) 0.44028(10) 0.0198(3) Uani d 1 . .
C C12 0.4311(3) 0.65728(4) 0.51177(10) 0.0225(4) Uani d 1 . .
H H12 0.429063 0.640118 0.527818 0.027 Uiso calc 1 . .
C C13 0.4499(3) 0.67737(4) 0.55959(10) 0.0223(4) Uani d 1 . .
H H13 0.457868 0.673908 0.609021 0.027 Uiso calc 1 . .
C C14 0.4573(3) 0.70262(4) 0.53568(10) 0.0192(4) Uani d 1 . .
C C15 0.4910(3) 0.74534(4) 0.55893(10) 0.0184(3) Uani d 1 . .
C C16 0.5132(3) 0.76694(4) 0.60727(11) 0.0212(4) Uani d 1 . .
C C17 0.5121(3) 0.76263(4) 0.68082(11) 0.0283(4) Uani d 1 . .
H H17 0.492764 0.745872 0.698569 0.034 Uiso calc 1 . .
C C18 0.5391(4) 0.78256(5) 0.72745(12) 0.0370(5) Uani d 1 . .
H H18 0.536487 0.779604 0.777212 0.044 Uiso calc 1 . .
C C19 0.5703(4) 0.80725(5) 0.70113(12) 0.0355(5) Uani d 1 . .
H H19 0.591278 0.820946 0.733259 0.043 Uiso calc 1 . .
C C20 0.5707(4) 0.81181(4) 0.62893(11) 0.0280(4) Uani d 1 . .
H H20 0.591466 0.828616 0.611690 0.034 Uiso calc 1 . .
C C21 0.5408(3) 0.79174(4) 0.58094(10) 0.0214(4) Uani d 1 . .
C C22 0.5444(3) 0.79669(4) 0.50355(10) 0.0202(3) Uani d 1 . .

loop_
_atom_site_aniso_label
_atom_site_aniso_U_11
_atom_site_aniso_U_22
_atom_site_aniso_U_33
_atom_site_aniso_U_12
_atom_site_aniso_U_13
_atom_site_aniso_U_23
S1 0.0338(3) 0.01553(18) 0.02103(19) -0.00169(18) 0.00096(19) 0.00055(17)
O1 0.0289(7) 0.0131(5) 0.0174(6) -0.0013(5) -0.0005(5) 0.0009(5)
O2 0.0431(9) 0.0224(7) 0.0225(7) -0.0040(7) -0.0027(6) -0.0007(5)
O3 0.0555(10) 0.0147(6) 0.0313(8) -0.0026(7) 0.0011(7) 0.0011(6)
N1 0.0214(8) 0.0178(7) 0.0289(8) 0.0004(6) -0.0017(7) -0.0013(6)
N2 0.0239(8) 0.0210(8) 0.0178(7) 0.0016(6) -0.0014(6) 0.0003(6)
N3 0.0279(9) 0.0159(7) 0.0236(7) -0.0029(6) 0.0024(7) -0.0003(6)
C1 0.0208(9) 0.0172(8) 0.0289(10) -0.0003(7) -0.0003(7) 0.0031(7)
C2 0.0299(10) 0.0229(9) 0.0291(10) -0.0020(8) -0.0007(8) 0.0042(7)
C3 0.0312(11) 0.0244(9) 0.0380(11) -0.0032(8) -0.0025(9) 0.0089(8)
C4 0.0281(11) 0.0201(9) 0.0437(12) -0.0024(8) -0.0029(9) 0.0073(8)
C5 0.0230(10) 0.0175(8) 0.0409(11) 0.0015(7) -0.0027(8) -0.0002(8)
C6 0.0182(8) 0.0175(8) 0.0323(10) 0.0002(7) -0.0011(8) 0.0011(7)
C7 0.0193(9) 0.0164(8) 0.0209(8) 0.0007(6) -0.0008(6) -0.0012(6)
C8 0.0185(8) 0.0166(8) 0.0190(8) 0.0012(6) -0.0009(6) -0.0022(6)
C9 0.0192(8) 0.0147(7) 0.0191(8) 0.0010(6) -0.0004(6) 0.0022(6)
C10 0.0215(8) 0.0145(7) 0.0185(7) -0.0005(6) 0.0001(7) 0.0009(6)
C11 0.0214(9) 0.0154(7) 0.0226(8) -0.0013(7) 0.0007(7) -0.0011(6)
C12 0.0276(9) 0.0174(8) 0.0223(9) 0.0000(7) -0.0002(7) 0.0030(6)
C13 0.0277(10) 0.0198(9) 0.0193(8) 0.0007(7) -0.0003(7) 0.0030(6)
C14 0.0202(8) 0.0176(8) 0.0198(8) 0.0008(6) -0.0003(6) -0.0002(6)
C15 0.0183(8) 0.0177(8) 0.0193(8) 0.0017(6) -0.0015(6) -0.0005(6)
C16 0.0218(9) 0.0215(8) 0.0202(8) 0.0026(7) -0.0026(7) -0.0031(7)
C17 0.0381(11) 0.0242(10) 0.0227(9) 0.0014(8) -0.0020(8) -0.0032(8)
C18 0.0572(15) 0.0331(11) 0.0208(9) 0.0032(11) -0.0047(10) -0.0081(9)
C19 0.0500(14) 0.0286(11) 0.0280(10) 0.0029(10) -0.0051(10) -0.0108(8)
C20 0.0322(11) 0.0218(9) 0.0302(10) 0.0005(8) -0.0026(8) -0.0082(8)
C21 0.0202(9) 0.0198(8) 0.0244(9) 0.0032(7) -0.0022(7) -0.0049(7)
C22 0.0178(8) 0.0184(8) 0.0242(8) 0.0011(6) -0.0006(6) -0.0028(6)

loop_
_atom_type_symbol
_atom_type_description
_atom_type_scat_dispersion_real
_atom_type_scat_dispersion_imag
_atom_type_scat_source
C C 0.0033 0.0016 'International Tables Vol C Tables 4.2.6.8 and 6.1.1.4'
H H 0.0000 0.0000 'International Tables Vol C Tables 4.2.6.8 and 6.1.1.4'
N N 0.0061 0.0033 'International Tables Vol C Tables 4.2.6.8 and 6.1.1.4'
O O 0.0106 0.0060 'International Tables Vol C Tables 4.2.6.8 and 6.1.1.4'
S S 0.1246 0.1234 'International Tables Vol C Tables 4.2.6.8 and 6.1.1.4'

loop_
_geom_angle_atom_site_label_1
_geom_angle_atom_site_label_2
_geom_angle_atom_site_label_3
_geom_angle_site_symmetry_1
_geom_angle_site_symmetry_3
_geom_angle
_geom_angle_publ_flag
C7 S1 C1 . . 101.44(9) ?
C9 O1 C8 . . 117.11(14) ?
C22 N1 C6 . . 122.71(17) ?
C15 N2 C14 . . 116.53(17) ?
O3 N3 O2 . . 123.65(18) ?
O3 N3 C11 . . 118.20(17) ?
O2 N3 C11 . . 118.16(17) ?
C2 C1 C6 . . 121.09(18) ?
C2 C1 S1 . . 116.71(16) ?
C6 C1 S1 . . 122.20(15) ?
C3 C2 C1 . . 119.5(2) ?
C3 C2 H2 . . 120.2 ?
C1 C2 H2 . . 120.2 ?
C4 C3 C2 . . 120.4(2) ?
C4 C3 H3 . . 119.8 ?
C2 C3 H3 . . 119.8 ?
C5 C4 C3 . . 120.12(19) ?
C5 C4 H4 . . 119.9 ?
C3 C4 H4 . . 119.9 ?
C4 C5 C6 . . 121.1(2) ?
C4 C5 H5 . . 119.4 ?
C6 C5 H5 . . 119.4 ?
N1 C6 C5 . . 116.49(18) ?
N1 C6 C1 . . 125.70(17) ?
C5 C6 C1 . . 117.77(19) ?
C8 C7 C22 . . 120.54(18) ?
C8 C7 S1 . . 117.13(14) ?
C22 C7 S1 . . 122.32(14) ?
C7 C8 O1 . . 116.19(16) ?
C7 C8 C15 . . 124.04(17) ?
O1 C8 C15 . . 119.76(16) ?
C10 C9 O1 . . 116.98(16) ?
C10 C9 C14 . . 122.47(16) ?
O1 C9 C14 . . 120.55(16) ?
C9 C10 C11 . . 116.70(16) ?
C9 C10 H10 . . 121.6 ?
C11 C10 H10 . . 121.6 ?
C12 C11 C10 . . 123.48(17) ?
C12 C11 N3 . . 118.98(16) ?
C10 C11 N3 . . 117.52(16) ?
C11 C12 C13 . . 118.21(18) ?
C11 C12 H12 . . 120.9 ?
C13 C12 H12 . . 120.9 ?
C12 C13 C14 . . 120.79(18) ?
C12 C13 H13 . . 119.6 ?
C14 C13 H13 . . 119.6 ?
N2 C14 C13 . . 119.46(17) ?
N2 C14 C9 . . 122.28(17) ?
C13 C14 C9 . . 118.26(17) ?
N2 C15 C8 . . 123.61(17) ?
N2 C15 C16 . . 119.62(18) ?
C8 C15 C16 . . 116.75(17) ?
C17 C16 C21 . . 119.87(19) ?
C17 C16 C15 . . 119.31(19) ?
C21 C16 C15 . . 120.80(18) ?
C18 C17 C16 . . 120.4(2) ?
C18 C17 H17 . . 119.8 ?
C16 C17 H17 . . 119.8 ?
C17 C18 C19 . . 119.7(2) ?
C17 C18 H18 . . 120.1 ?
C19 C18 H18 . . 120.1 ?
C20 C19 C18 . . 120.6(2) ?
C20 C19 H19 . . 119.7 ?
C18 C19 H19 . . 119.7 ?
C19 C20 C21 . . 120.3(2) ?
C19 C20 H20 . . 119.9 ?
C21 C20 H20 . . 119.9 ?
C20 C21 C16 . . 119.16(19) ?
C20 C21 C22 . . 120.02(19) ?
C16 C21 C22 . . 120.79(17) ?
N1 C22 C7 . . 125.41(18) ?
N1 C22 C21 . . 117.54(18) ?
C7 C22 C21 . . 117.06(17) ?

loop_
_geom_bond_atom_site_label_1
_geom_bond_atom_site_label_2
_geom_bond_site_symmetry_2
_geom_bond_distance
_geom_bond_publ_flag
S1 C7 . 1.743(2) ?
S1 C1 . 1.750(2) ?
O1 C9 . 1.381(2) ?
O1 C8 . 1.382(2) ?
O2 N3 . 1.232(2) ?
O3 N3 . 1.229(2) ?
N1 C22 . 1.303(3) ?
N1 C6 . 1.382(3) ?
N2 C15 . 1.309(2) ?
N2 C14 . 1.390(2) ?
N3 C11 . 1.464(2) ?
C1 C2 . 1.396(3) ?
C1 C6 . 1.412(3) ?
C2 C3 . 1.392(3) ?
C2 H2 . 0.9500 ?
C3 C4 . 1.390(3) ?
C3 H3 . 0.9500 ?
C4 C5 . 1.385(3) ?
C4 H4 . 0.9500 ?
C5 C6 . 1.408(3) ?
C5 H5 . 0.9500 ?
C7 C8 . 1.365(2) ?
C7 C22 . 1.459(3) ?
C8 C15 . 1.437(2) ?
C9 C10 . 1.381(2) ?
C9 C14 . 1.407(2) ?
C10 C11 . 1.395(2) ?
C10 H10 . 0.9500 ?
C11 C12 . 1.383(3) ?
C12 C13 . 1.392(3) ?
C12 H12 . 0.9500 ?
C13 C14 . 1.400(3) ?
C13 H13 . 0.9500 ?
C15 C16 . 1.461(3) ?
C16 C17 . 1.403(3) ?
C16 C21 . 1.405(3) ?
C17 C18 . 1.378(3) ?
C17 H17 . 0.9500 ?
C18 C19 . 1.403(4) ?
C18 H18 . 0.9500 ?
C19 C20 . 1.381(3) ?
C19 H19 . 0.9500 ?
C20 C21 . 1.403(3) ?
C20 H20 . 0.9500 ?
C21 C22 . 1.480(3) ?

loop_
_geom_torsion_atom_site_label_1
_geom_torsion_atom_site_label_2
_geom_torsion_atom_site_label_3
_geom_torsion_atom_site_label_4
_geom_torsion_site_symmetry_1
_geom_torsion_site_symmetry_2
_geom_torsion_site_symmetry_3
_geom_torsion_site_symmetry_4
_geom_torsion
_geom_torsion_publ_flag
C7 S1 C1 C2 . . . . 175.38(16) ?
C7 S1 C1 C6 . . . . -4.46(19) ?
C6 C1 C2 C3 . . . . 0.7(3) ?
S1 C1 C2 C3 . . . . -179.14(16) ?
C1 C2 C3 C4 . . . . -0.5(3) ?
C2 C3 C4 C5 . . . . -0.2(3) ?
C3 C4 C5 C6 . . . . 0.7(3) ?
C22 N1 C6 C5 . . . . -175.21(19) ?
C22 N1 C6 C1 . . . . 2.4(3) ?
C4 C5 C6 N1 . . . . 177.30(19) ?
C4 C5 C6 C1 . . . . -0.5(3) ?
C2 C1 C6 N1 . . . . -177.8(2) ?
S1 C1 C6 N1 . . . . 2.0(3) ?
C2 C1 C6 C5 . . . . -0.2(3) ?
S1 C1 C6 C5 . . . . 179.61(15) ?
C1 S1 C7 C8 . . . . -177.22(15) ?
C1 S1 C7 C22 . . . . 3.86(19) ?
C22 C7 C8 O1 . . . . 178.25(16) ?
S1 C7 C8 O1 . . . . -0.7(2) ?
C22 C7 C8 C15 . . . . -1.4(3) ?
S1 C7 C8 C15 . . . . 179.71(16) ?
C9 O1 C8 C7 . . . . 176.59(17) ?
C9 O1 C8 C15 . . . . -3.8(2) ?
C8 O1 C9 C10 . . . . -178.95(17) ?
C8 O1 C9 C14 . . . . 1.0(2) ?
O1 C9 C10 C11 . . . . 178.00(16) ?
C14 C9 C10 C11 . . . . -1.9(3) ?
C9 C10 C11 C12 . . . . -1.1(3) ?
C9 C10 C11 N3 . . . . -179.50(16) ?
O3 N3 C11 C12 . . . . -6.8(3) ?
O2 N3 C11 C12 . . . . 173.20(19) ?
O3 N3 C11 C10 . . . . 171.68(18) ?
O2 N3 C11 C10 . . . . -8.3(3) ?
C10 C11 C12 C13 . . . . 2.7(3) ?
N3 C11 C12 C13 . . . . -178.88(18) ?
C11 C12 C13 C14 . . . . -1.4(3) ?
C15 N2 C14 C13 . . . . 176.55(18) ?
C15 N2 C14 C9 . . . . -2.6(3) ?
C12 C13 C14 N2 . . . . 179.45(19) ?
C12 C13 C14 C9 . . . . -1.4(3) ?
C10 C9 C14 N2 . . . . -177.73(18) ?
O1 C9 C14 N2 . . . . 2.4(3) ?
C10 C9 C14 C13 . . . . 3.1(3) ?
O1 C9 C14 C13 . . . . -176.79(17) ?
C14 N2 C15 C8 . . . . -0.4(3) ?
C14 N2 C15 C16 . . . . -178.93(16) ?
C7 C8 C15 N2 . . . . -176.72(19) ?
O1 C8 C15 N2 . . . . 3.7(3) ?
C7 C8 C15 C16 . . . . 1.9(3) ?
O1 C8 C15 C16 . . . . -177.73(16) ?
N2 C15 C16 C17 . . . . -1.3(3) ?
C8 C15 C16 C17 . . . . -179.96(19) ?
N2 C15 C16 C21 . . . . 176.93(18) ?
C8 C15 C16 C21 . . . . -1.7(3) ?
C21 C16 C17 C18 . . . . -0.3(3) ?
C15 C16 C17 C18 . . . . 177.9(2) ?
C16 C17 C18 C19 . . . . -0.8(4) ?
C17 C18 C19 C20 . . . . 1.2(4) ?
C18 C19 C20 C21 . . . . -0.3(4) ?
C19 C20 C21 C16 . . . . -0.9(3) ?
C19 C20 C21 C22 . . . . -179.1(2) ?
C17 C16 C21 C20 . . . . 1.2(3) ?
C15 C16 C21 C20 . . . . -177.03(19) ?
C17 C16 C21 C22 . . . . 179.4(2) ?
C15 C16 C21 C22 . . . . 1.1(3) ?
C6 N1 C22 C7 . . . . -3.1(3) ?
C6 N1 C22 C21 . . . . 176.77(18) ?
C8 C7 C22 N1 . . . . -179.49(19) ?
S1 C7 C22 N1 . . . . -0.6(3) ?
C8 C7 C22 C21 . . . . 0.6(3) ?
S1 C7 C22 C21 . . . . 179.50(15) ?
C20 C21 C22 N1 . . . . -2.3(3) ?
C16 C21 C22 N1 . . . . 179.57(18) ?
C20 C21 C22 C7 . . . . 177.60(19) ?
C16 C21 C22 C7 . . . . -0.5(3) ?
